data_4109755
loop_
_publ_author_name
'David A. Evans'
'Yimon Aye'

_publ_contact_author_address
;Department of Chemistry & Chemical Biology
Harvard University
Cambridge MA 02138
;
_publ_contact_author_email evans@chemistry.harvard.edu
_publ_contact_author_name 'Prof. David A. Evans'
_publ_section_title
;
 Aluminum-Catalyzed Enantio- and Diastereoselective Carbonyl Addition of
 Propargylsilanes. A New Approach to Enantioenriched Vinyl Epoxides
;
_journal_name_full 'Journal of the American Chemical Society'
_journal_page_first 9606
_journal_page_last 9607
_journal_paper_doi 10.1021/ja0740420
_journal_volume 129
_journal_year 2007
_chemical_formula_sum 'C25 H33 N O2 Si'
_chemical_formula_weight 407.61
_chemical_name_systematic
; 
 ? 
;
_space_group_IT_number 14
_symmetry_cell_setting monoclinic
_symmetry_space_group_name_Hall '-P 2ybc'
_symmetry_space_group_name_H-M 'P 1 21/c 1'
_atom_sites_solution_hydrogens geom
_atom_sites_solution_primary direct
_atom_sites_solution_secondary difmap
_audit_creation_method SHELXL-97
_cell_angle_alpha 90.00
_cell_angle_beta 108.656(3)
_cell_angle_gamma 90.00
_cell_formula_units_Z 4
_cell_length_a 14.094(2)
_cell_length_b 18.133(3)
_cell_length_c 10.0075(14)
_cell_measurement_reflns_used 986
_cell_measurement_temperature 293(2)
_cell_measurement_theta_max 18.38
_cell_measurement_theta_min 2.42
_cell_volume 2423.2(6)
_computing_cell_refinement 'Bruker SMART'
_computing_data_collection 'Bruker SMART'
_computing_data_reduction 'Bruker SAINT'
_computing_molecular_graphics 'Bruker SHELXTL'
_computing_publication_material 'Bruker SHELXTL'
_computing_structure_refinement 'SHELXL-97 (Sheldrick, 1997)'
_computing_structure_solution 'SHELXS-97 (Sheldrick, 1990)'
_diffrn_ambient_temperature 293(2)
_diffrn_measured_fraction_theta_full 0.990
_diffrn_measured_fraction_theta_max 0.990
_diffrn_measurement_device_type 'CCD area detector'
_diffrn_measurement_method 'phi and omega scans'
_diffrn_radiation_monochromator graphite
_diffrn_radiation_source 'fine-focus sealed tube'
_diffrn_radiation_type MoK\a
_diffrn_radiation_wavelength 0.71073
_diffrn_reflns_av_R_equivalents 0.1143
_diffrn_reflns_av_sigmaI/netI 0.2910
_diffrn_reflns_limit_h_max 18
_diffrn_reflns_limit_h_min -18
_diffrn_reflns_limit_k_max 17
_diffrn_reflns_limit_k_min -23
_diffrn_reflns_limit_l_max 11
_diffrn_reflns_limit_l_min -13
_diffrn_reflns_number 15997
_diffrn_reflns_theta_full 27.90
_diffrn_reflns_theta_max 27.90
_diffrn_reflns_theta_min 1.52
_exptl_absorpt_coefficient_mu 0.116
_exptl_absorpt_correction_type none
_exptl_crystal_colour colourless
_exptl_crystal_density_diffrn 1.117
_exptl_crystal_density_meas 0
_exptl_crystal_description slab
_exptl_crystal_F_000 880
_exptl_crystal_size_max 0.05
_exptl_crystal_size_mid 0.04
_exptl_crystal_size_min 0.02
_refine_diff_density_max 0.195
_refine_diff_density_min -0.188
_refine_diff_density_rms 0.039
_refine_ls_extinction_method none
_refine_ls_goodness_of_fit_ref 0.664
_refine_ls_hydrogen_treatment mixed
_refine_ls_matrix_type full
_refine_ls_number_parameters 394
_refine_ls_number_reflns 5731
_refine_ls_number_restraints 0
_refine_ls_restrained_S_all 0.664
_refine_ls_R_factor_all 0.2004
_refine_ls_R_factor_gt 0.0468
_refine_ls_shift/su_max 0.000
_refine_ls_shift/su_mean 0.000
_refine_ls_structure_factor_coef Fsqd
_refine_ls_weighting_details 'calc w=1/[\s^2^(Fo^2^)+(0.0000P)^2^+0.0000P] where P=(Fo^2^+2Fc^2^)/3'
_refine_ls_weighting_scheme calc
_refine_ls_wR_factor_gt 0.0553
_refine_ls_wR_factor_ref 0.0775
_reflns_number_gt 1846
_reflns_number_total 5731
_reflns_threshold_expression >2sigma(I)
_cod_data_source_file ja0740420si20070604_115624.cif
_cod_data_source_block ya37
_cod_database_code 4109755

loop_
_symmetry_equiv_pos_as_xyz
'x, y, z'
'-x, y+1/2, -z+1/2'
'-x, -y, -z'
'x, -y-1/2, z-1/2'

loop_
_atom_site_label
_atom_site_type_symbol
_atom_site_fract_x
_atom_site_fract_y
_atom_site_fract_z
_atom_site_U_iso_or_equiv
_atom_site_adp_type
_atom_site_occupancy
_atom_site_symmetry_multiplicity
_atom_site_calc_flag
C1 C 0.0014(2) 0.26367(16) -0.1771(3) 0.0251(8) Uani 1 1 d
C2 C -0.1394(2) 0.33165(15) -0.1335(3) 0.0230(7) Uani 1 1 d
C3 C -0.1774(2) 0.35312(19) -0.0269(4) 0.0361(9) Uani 1 1 d
C4 C -0.2658(2) 0.3907(2) -0.0590(4) 0.0450(10) Uani 1 1 d
C5 C -0.3199(2) 0.4088(2) -0.1963(4) 0.0469(10) Uani 1 1 d
C6 C -0.2823(3) 0.3869(2) -0.3019(4) 0.0432(10) Uani 1 1 d
C7 C -0.1936(2) 0.34861(18) -0.2738(3) 0.0330(9) Uani 1 1 d
C8 C 0.0948(2) 0.22260(18) -0.1057(3) 0.0280(8) Uani 1 1 d
C9 C 0.0963(2) 0.15958(18) -0.0113(3) 0.0257(8) Uani 1 1 d
C10 C 0.16369(19) 0.09434(17) -0.0009(3) 0.0259(7) Uani 1 1 d
C11 C 0.1374(2) 0.04616(18) -0.1076(3) 0.0336(9) Uani 1 1 d
C12 C 0.0504(3) 0.0492(2) -0.2417(4) 0.0440(10) Uani 1 1 d
C13 C 0.0875(4) 0.0636(3) -0.3660(4) 0.0648(14) Uani 1 1 d
C14 C 0.3915(2) 0.1193(2) 0.1063(5) 0.0502(11) Uani 1 1 d
C15 C 0.4015(4) 0.0893(3) -0.0301(6) 0.0861(17) Uani 1 1 d
C16 C 0.3932(4) 0.2039(3) 0.1030(7) 0.0777(17) Uani 1 1 d
C17 C 0.2717(3) 0.1235(2) 0.3146(4) 0.0486(11) Uani 1 1 d
C18 C 0.1792(4) 0.0973(3) 0.3466(5) 0.0624(14) Uani 1 1 d
C19 C 0.3660(5) 0.1089(3) 0.4405(5) 0.0836(19) Uani 1 1 d
C20 C 0.2994(2) -0.02187(16) 0.1766(3) 0.0253(7) Uani 1 1 d
C21 C 0.3940(3) -0.0544(2) 0.2208(3) 0.0400(10) Uani 1 1 d
C22 C 0.4076(3) -0.1295(2) 0.2422(3) 0.0420(10) Uani 1 1 d
C23 C 0.3262(3) -0.1752(2) 0.2168(3) 0.0420(10) Uani 1 1 d
C24 C 0.2321(3) -0.1448(2) 0.1761(4) 0.0426(10) Uani 1 1 d
C25 C 0.2192(2) -0.0694(2) 0.1563(3) 0.0360(9) Uani 1 1 d
H1 H -0.0204(18) 0.2870(16) -0.023(2) 0.018(10) Uiso 1 1 d
H3 H -0.1355(18) 0.3426(16) 0.065(3) 0.053(11) Uiso 1 1 d
H4 H -0.2893(16) 0.4079(15) 0.016(2) 0.035(9) Uiso 1 1 d
H5 H -0.3810(19) 0.4400(17) -0.225(3) 0.068(12) Uiso 1 1 d
H6 H -0.3214(18) 0.4014(16) -0.388(3) 0.052(11) Uiso 1 1 d
H7 H -0.160(2) 0.3318(16) -0.337(3) 0.068(12) Uiso 1 1 d
H8 H 0.1434(17) 0.2215(14) -0.149(3) 0.043(10) Uiso 1 1 d
H9 H 0.0340(14) 0.1515(11) 0.0053(19) 0.001(6) Uiso 1 1 d
H11 H 0.1862(17) 0.0048(13) -0.101(2) 0.031(8) Uiso 1 1 d
H14 H 0.4530(19) 0.1038(17) 0.190(3) 0.072(12) Uiso 1 1 d
H17 H 0.266(2) 0.1729(16) 0.300(3) 0.050(11) Uiso 1 1 d
H21 H 0.4507(17) -0.0243(14) 0.233(3) 0.034(9) Uiso 1 1 d
H22 H 0.4738(16) -0.1488(13) 0.266(2) 0.024(8) Uiso 1 1 d
H23 H 0.3435(19) -0.2266(16) 0.248(3) 0.057(11) Uiso 1 1 d
H24 H 0.1783(18) -0.1752(15) 0.160(3) 0.040(10) Uiso 1 1 d
H25 H 0.1513(16) -0.0506(13) 0.126(2) 0.022(8) Uiso 1 1 d
H12A H 0.0002(18) 0.0870(15) -0.238(3) 0.048(10) Uiso 1 1 d
H13A H 0.032(2) 0.069(2) -0.446(3) 0.099(15) Uiso 1 1 d
H15A H 0.406(2) 0.032(2) -0.031(4) 0.097(16) Uiso 1 1 d
H16A H 0.326(2) 0.223(2) 0.025(4) 0.116(16) Uiso 1 1 d
H18A H 0.176(2) 0.1216(17) 0.419(3) 0.051(12) Uiso 1 1 d
H19A H 0.357(2) 0.1282(17) 0.515(3) 0.046(12) Uiso 1 1 d
H12B H 0.010(2) 0.0023(15) -0.257(3) 0.055(11) Uiso 1 1 d
H13B H 0.1301(19) 0.0247(16) -0.377(3) 0.039(10) Uiso 1 1 d
H15B H 0.466(2) 0.1058(16) -0.041(3) 0.061(11) Uiso 1 1 d
H16B H 0.449(2) 0.2176(18) 0.082(3) 0.059(12) Uiso 1 1 d
H18B H 0.175(2) 0.0450(16) 0.360(3) 0.047(11) Uiso 1 1 d
H19B H 0.381(2) 0.0608(18) 0.458(3) 0.071(15) Uiso 1 1 d
H13C H 0.136(3) 0.113(3) -0.338(4) 0.19(3) Uiso 1 1 d
H14C H 0.396(3) 0.227(2) 0.187(3) 0.085(18) Uiso 1 1 d
H15C H 0.3472(19) 0.1059(18) -0.106(3) 0.051(13) Uiso 1 1 d
H18C H 0.103(2) 0.1118(18) 0.263(3) 0.088(13) Uiso 1 1 d
H19C H 0.433(2) 0.130(2) 0.415(3) 0.103(17) Uiso 1 1 d
N1 N -0.0478(2) 0.29354(16) -0.0953(3) 0.0280(7) Uani 1 1 d
O1 O -0.02881(13) 0.26621(11) -0.30796(19) 0.0377(6) Uani 1 1 d
O2 O 0.14103(13) 0.22982(11) 0.04411(19) 0.0344(6) Uani 1 1 d
Si01 Si 0.28136(6) 0.08065(5) 0.14872(9) 0.0306(2) Uani 1 1 d

loop_
_atom_site_aniso_label
_atom_site_aniso_U_11
_atom_site_aniso_U_22
_atom_site_aniso_U_33
_atom_site_aniso_U_23
_atom_site_aniso_U_13
_atom_site_aniso_U_12
C1 0.0267(18) 0.025(2) 0.0268(19) -0.0008(16) 0.0137(16) -0.0026(16)
C2 0.0263(18) 0.0183(19) 0.0239(19) 0.0025(15) 0.0073(15) -0.0002(15)
C3 0.032(2) 0.046(2) 0.031(2) 0.0000(19) 0.0112(18) 0.0079(19)
C4 0.041(2) 0.052(3) 0.047(3) -0.007(2) 0.022(2) 0.003(2)
C5 0.030(2) 0.048(3) 0.058(3) 0.007(2) 0.006(2) 0.008(2)
C6 0.036(2) 0.048(3) 0.038(2) 0.013(2) -0.001(2) 0.000(2)
C7 0.032(2) 0.037(2) 0.030(2) 0.0056(17) 0.0098(17) 0.0000(18)
C8 0.0273(19) 0.034(2) 0.027(2) -0.0023(17) 0.0140(16) -0.0014(17)
C9 0.0257(19) 0.033(2) 0.0207(18) -0.0023(16) 0.0114(15) -0.0023(17)
C10 0.0329(17) 0.027(2) 0.0200(18) 0.0033(15) 0.0125(14) 0.0074(16)
C11 0.038(2) 0.041(2) 0.0228(19) 0.0045(17) 0.0109(17) 0.0129(19)
C12 0.043(2) 0.052(3) 0.033(2) -0.008(2) 0.0062(19) 0.008(2)
C13 0.074(3) 0.083(4) 0.032(3) -0.005(3) 0.009(2) 0.035(3)
C14 0.028(2) 0.035(3) 0.085(3) 0.008(2) 0.015(2) -0.0035(19)
C15 0.074(4) 0.083(5) 0.132(5) 0.010(4) 0.076(4) 0.001(4)
C16 0.056(3) 0.041(3) 0.141(6) 0.010(4) 0.038(4) -0.011(3)
C17 0.066(3) 0.030(3) 0.040(2) -0.003(2) 0.003(2) 0.009(2)
C18 0.105(4) 0.048(3) 0.045(3) -0.001(3) 0.038(3) 0.018(3)
C19 0.111(5) 0.068(4) 0.044(3) -0.018(3) -0.015(3) 0.028(4)
C20 0.0274(18) 0.0246(19) 0.0226(18) -0.0022(15) 0.0060(15) -0.0029(16)
C21 0.034(2) 0.033(3) 0.046(2) 0.0011(18) 0.0039(18) -0.002(2)
C22 0.031(2) 0.035(3) 0.053(2) 0.006(2) 0.0040(19) 0.006(2)
C23 0.050(3) 0.034(3) 0.037(2) 0.0073(19) 0.0063(18) 0.005(2)
C24 0.046(3) 0.036(3) 0.050(2) -0.006(2) 0.020(2) -0.016(2)
C25 0.036(2) 0.032(2) 0.042(2) 0.0035(18) 0.0158(18) 0.006(2)
N1 0.0314(17) 0.0355(19) 0.0145(17) 0.0035(15) 0.0038(15) 0.0026(14)
O1 0.0477(14) 0.0479(16) 0.0204(12) 0.0003(11) 0.0152(11) 0.0039(12)
O2 0.0372(13) 0.0316(14) 0.0279(13) -0.0045(11) 0.0011(10) 0.0023(11)
Si01 0.0287(5) 0.0256(5) 0.0335(5) -0.0007(5) 0.0042(4) -0.0003(5)

loop_
_atom_type_symbol
_atom_type_description
_atom_type_scat_dispersion_real
_atom_type_scat_dispersion_imag
_atom_type_scat_source
C C 0.0033 0.0016 'International Tables Vol C Tables 4.2.6.8 and 6.1.1.4'
H H 0.0000 0.0000 'International Tables Vol C Tables 4.2.6.8 and 6.1.1.4'
N N 0.0061 0.0033 'International Tables Vol C Tables 4.2.6.8 and 6.1.1.4'
O O 0.0106 0.0060 'International Tables Vol C Tables 4.2.6.8 and 6.1.1.4'
Si Si 0.0817 0.0704 'International Tables Vol C Tables 4.2.6.8 and 6.1.1.4'

loop_
_geom_angle_atom_site_label_1
_geom_angle_atom_site_label_2
_geom_angle_atom_site_label_3
_geom_angle
O1 C1 N1 123.9(3)
O1 C1 C8 118.6(3)
N1 C1 C8 117.4(3)
C3 C2 C7 119.1(3)
C3 C2 N1 118.2(3)
C7 C2 N1 122.7(3)
C4 C3 C2 120.3(3)
C3 C4 C5 121.6(4)
C4 C5 C6 117.8(3)
C7 C6 C5 122.3(3)
C6 C7 C2 118.9(3)
O2 C8 C9 59.65(18)
O2 C8 C1 119.6(3)
C9 C8 C1 121.7(3)
O2 C9 C8 58.73(18)
O2 C9 C10 118.6(2)
C8 C9 C10 122.2(3)
C11 C10 C9 116.9(3)
C11 C10 Si01 120.2(2)
C9 C10 Si01 122.9(2)
C10 C11 C12 128.9(3)
C11 C12 C13 110.0(3)
C15 C14 C16 109.4(4)
C15 C14 Si01 113.1(3)
C16 C14 Si01 113.5(3)
C18 C17 C19 110.5(4)
C18 C17 Si01 111.6(3)
C19 C17 Si01 111.5(3)
C25 C20 C21 115.8(3)
C25 C20 Si01 121.8(2)
C21 C20 Si01 122.3(2)
C22 C21 C20 122.6(3)
C23 C22 C21 120.0(4)
C22 C23 C24 118.9(4)
C23 C24 C25 120.6(4)
C20 C25 C24 122.0(3)
C1 N1 C2 129.8(3)
C8 O2 C9 61.62(17)
C10 Si01 C14 110.97(15)
C10 Si01 C17 110.99(15)
C14 Si01 C17 110.23(19)
C10 Si01 C20 107.09(13)
C14 Si01 C20 108.65(15)
C17 Si01 C20 108.80(15)

loop_
_geom_bond_atom_site_label_1
_geom_bond_atom_site_label_2
_geom_bond_distance
C1 O1 1.242(3)
C1 N1 1.344(3)
C1 C8 1.482(4)
C2 C3 1.393(4)
C2 C7 1.401(4)
C2 N1 1.406(3)
C3 C4 1.366(4)
C4 C5 1.382(4)
C5 C6 1.384(4)
C6 C7 1.378(4)
C8 O2 1.436(3)
C8 C9 1.478(4)
C9 O2 1.450(3)
C9 C10 1.500(4)
C10 C11 1.337(4)
C10 Si01 1.861(3)
C11 C12 1.501(4)
C12 C13 1.518(5)
C14 C15 1.516(6)
C14 C16 1.535(5)
C14 Si01 1.872(3)
C17 C18 1.516(6)
C17 C19 1.534(5)
C17 Si01 1.877(4)
C20 C25 1.384(4)
C20 C21 1.394(4)
C20 Si01 1.885(3)
C21 C22 1.381(4)
C22 C23 1.372(4)
C23 C24 1.372(4)
C24 C25 1.385(4)

loop_
_geom_hbond_atom_site_label_D
_geom_hbond_atom_site_label_H
_geom_hbond_atom_site_label_A
_geom_hbond_distance_DH
_geom_hbond_distance_HA
_geom_hbond_distance_DA
_geom_hbond_angle_DHA
_geom_hbond_site_symmetry_A
N1 H1 O2 0.71(2) 2.39(2) 2.826(3) 121(2) .
N1 H1 O1 0.71(2) 2.39(2) 3.003(3) 144(3) 4_566

loop_
_geom_torsion_atom_site_label_1
_geom_torsion_atom_site_label_2
_geom_torsion_atom_site_label_3
_geom_torsion_atom_site_label_4
_geom_torsion
C7 C2 C3 C4 -0.6(5)
N1 C2 C3 C4 179.5(3)
C2 C3 C4 C5 -0.2(5)
C3 C4 C5 C6 0.8(5)
C4 C5 C6 C7 -0.5(5)
C5 C6 C7 C2 -0.2(5)
C3 C2 C7 C6 0.8(5)
N1 C2 C7 C6 -179.3(3)
O1 C1 C8 O2 168.8(3)
N1 C1 C8 O2 -13.9(4)
O1 C1 C8 C9 -120.7(3)
N1 C1 C8 C9 56.7(4)
C1 C8 C9 O2 -108.1(3)
O2 C8 C9 C10 -106.2(3)
C1 C8 C9 C10 145.7(3)
O2 C9 C10 C11 -144.6(3)
C8 C9 C10 C11 -75.4(4)
O2 C9 C10 Si01 33.4(3)
C8 C9 C10 Si01 102.5(3)
C9 C10 C11 C12 2.5(5)
Si01 C10 C11 C12 -175.5(3)
C10 C11 C12 C13 109.7(4)
C25 C20 C21 C22 0.6(5)
Si01 C20 C21 C22 179.6(3)
C20 C21 C22 C23 1.5(6)
C21 C22 C23 C24 -2.8(5)
C22 C23 C24 C25 2.2(5)
C21 C20 C25 C24 -1.2(5)
Si01 C20 C25 C24 179.7(3)
C23 C24 C25 C20 -0.1(5)
O1 C1 N1 C2 0.7(5)
C8 C1 N1 C2 -176.4(3)
C3 C2 N1 C1 175.9(3)
C7 C2 N1 C1 -4.0(5)
C1 C8 O2 C9 111.6(3)
C10 C9 O2 C8 112.3(3)
C11 C10 Si01 C14 84.4(3)
C9 C10 Si01 C14 -93.5(3)
C11 C10 Si01 C17 -152.7(3)
C9 C10 Si01 C17 29.4(3)
C11 C10 Si01 C20 -34.1(3)
C9 C10 Si01 C20 148.1(2)
C15 C14 Si01 C10 -54.3(4)
C16 C14 Si01 C10 71.1(4)
C15 C14 Si01 C17 -177.7(3)
C16 C14 Si01 C17 -52.3(4)
C15 C14 Si01 C20 63.2(4)
C16 C14 Si01 C20 -171.4(3)
C18 C17 Si01 C10 52.7(3)
C19 C17 Si01 C10 176.8(3)
C18 C17 Si01 C14 176.1(3)
C19 C17 Si01 C14 -59.8(4)
C18 C17 Si01 C20 -64.9(3)
C19 C17 Si01 C20 59.2(4)
C25 C20 Si01 C10 -35.0(3)
C21 C20 Si01 C10 146.1(2)
C25 C20 Si01 C14 -154.9(3)
C21 C20 Si01 C14 26.1(3)
C25 C20 Si01 C17 85.1(3)
C21 C20 Si01 C17 -93.9(3)
